data_1530574
loop_
_publ_author_name
'Petranovic, N.'
'Mioc, U.'
'Susic, M.'
'Krstanovic, I.'
'Dimitrijevic, R.'

_publ_section_title
;
 Inclusion complexes of zeolites part 1. Inclusion complexes of zeolites
 4A with silver nitrate and alkali nitrates
;
_journal_name_full 'Journal of the Chemical Society. Faraday Transactions 1.'
_journal_page_first 379
_journal_page_last 389
_journal_volume 77
_journal_year 1981
_chemical_formula_sum 'Al12 Li23.0004 N6 O81.0015 Si12'
_chemical_name_systematic 'Li12 Si12 Al12 O48 (Li N O3)11'
_space_group_IT_number 221
_symmetry_space_group_name_Hall '-P 4 2 3'
_symmetry_space_group_name_H-M 'P m -3 m'
_cell_angle_alpha 90
_cell_angle_beta 90
_cell_angle_gamma 90
_cell_formula_units_Z 1
_cell_length_a 12.075
_cell_length_b 12.075
_cell_length_c 12.075
_cell_volume 1760.603
_citation_journal_id_ASTM JCFTAR
_cod_data_source_file Petranovic_JCFTAR_1981_734.cif
_cod_data_source_block Al12Li23.0004N6O81.0015Si12
_cod_database_code 1530574

loop_
_symmetry_equiv_pos_as_xyz
x,y,z
-y,x,z
-x,-y,z
y,-x,z
x,-y,-z
y,x,-z
-x,y,-z
-y,-x,-z
z,x,y
-x,z,y
-z,-x,y
x,-z,y
z,-x,-y
x,z,-y
-z,x,-y
-x,-z,-y
y,z,x
y,-z,-x
z,y,-x
-y,z,-x
-z,-y,-x
-y,-z,x
z,-y,x
-z,y,x
-x,-y,-z
y,-x,-z
x,y,-z
-y,x,-z
-x,y,z
-y,-x,z
x,-y,z
y,x,z
-z,-x,-y
x,-z,-y
z,x,-y
-x,z,-y
-z,x,y
-x,-z,y
z,-x,y
x,z,y
-y,-z,-x
-y,z,x
-z,-y,x
y,-z,x
z,y,x
y,z,-x
-z,y,-x
z,-y,-x

loop_
_atom_site_label
_atom_site_type_symbol
_atom_site_fract_x
_atom_site_fract_y
_atom_site_fract_z
_atom_site_occupancy
_atom_site_U_iso_or_equiv
Li2 Li+1 0.209 0.209 0.209 0.5 0.0
O6 O-2 0.4239 0.4239 0.0602 0.25 0.0
O12 O-2 0.5 0.5 0.3447 0.3333 0.0
O9 O-2 0.1443 0.1443 0.1443 0.25 0.0
Al1 Al+3 0 0.183 0.3679 0.5 0.0
O7 O-2 0 0 0 1 0.0
N1 N+5 0.3253 0.3253 0.3253 0.75 0.0
O1 O-2 0 0.2109 0.5 1 0.0
O8 O-2 0.406 0.406 0.406 0.375 0.0
O5 O-2 0.3294 0.3294 0.2584 0.1667 0.0
Li1 Li+1 0.191 0.191 0.191 0.5 0.0
O3 O-2 0.1138 0.1138 0.3368 1 0.0
O11 O-2 0.5 0.5 0 0.3333 0.0
Si1 Si+4 0 0.183 0.3679 0.5 0.0
Li6 Li+1 0.5 0.5 0.5 1 0.0
O10 O-2 0.5 0.5 0.0606 0.6667 0.0
O2 O-2 0 0.3011 0.3011 1 0.0
Li5 Li+1 0.5 0.5 0.241 0.3333 0.0
Li3 Li+1 0.2995 0.2995 0.5 0.6667 0.0
Li4 Li+1 0 0 0.205 0.6667 0.0
O4 O-2 0.3761 0.3761 0.2509 0.4167 0.0
